data_2015963
loop_
_publ_author_name
'Kaliyaperumal Thanigaimani'
'Packianathan Thomas Muthiah'
'Daniel E. Lynch'

_publ_section_title
;
 Hydrogen-bonded supramolecular motifs in
 2-amino-4,6-dimethoxypyrimidinium 4-hydroxybenzoate monohydrate,
 2-amino-4,6-dimethoxypyrimidinium 6-carboxypyridine-2-carboxylate
 monohydrate and 2-amino-4,6-dimethoxypyrimidinium hydrogen
 (2<i>R</i>,3<i>R</i>)-tartrate 2-amino-4,6-dimethoxypyrimidine
;
_journal_coeditor_code OB3031
_journal_issue 5
_journal_name_full 'Acta Crystallographica Section C'
_journal_page_first o295
_journal_page_last o300
_journal_paper_doi 10.1107/S0108270107005677
_journal_volume 63
_journal_year 2007
_chemical_formula_iupac 'C6 H10 N3 O2 +, C4 H5 O6 -, C6 H9 N3 O2'
_chemical_formula_moiety 'C6 H10 N3 O2 +, C4 H5 O6 -, C6 H9 N3 O2'
_chemical_formula_sum 'C16 H24 N6 O10'
_chemical_formula_weight 460.41
_chemical_name_systematic
;
2-amino-4,6-dimethoxypyrimidinium hydrogen L-tartrate
2-amino-4,6-dimethoxypyrimidine
;
_space_group_IT_number 4
_symmetry_cell_setting monoclinic
_symmetry_space_group_name_Hall 'P 2yb'
_symmetry_space_group_name_H-M 'P 1 21 1'
_atom_sites_solution_hydrogens geom
_atom_sites_solution_primary direct
_atom_sites_solution_secondary difmap
_cell_angle_alpha 90
_cell_angle_beta 105.251(2)
_cell_angle_gamma 90
_cell_formula_units_Z 2
_cell_length_a 7.3245(2)
_cell_length_b 15.8349(6)
_cell_length_c 8.9264(3)
_cell_measurement_reflns_used 2378
_cell_measurement_temperature 120
_cell_measurement_theta_max 27.5
_cell_measurement_theta_min 3.2
_cell_volume 998.85(6)
_computing_cell_refinement 'DENZO and COLLECT'
_computing_data_collection 'DENZO (Otwinowski & Minor, 1997) and COLLECT (Hooft, 1998)'
_computing_data_reduction 'DENZO and COLLECT'
_computing_molecular_graphics 'PLATON (Spek, 2003)'
_computing_publication_material PLATON
_computing_structure_refinement 'SHELXL97 (Sheldrick, 1997)'
_computing_structure_solution 'SHELXS97 (Sheldrick, 1997)'
_diffrn_ambient_temperature 120
_diffrn_measured_fraction_theta_full 0.992
_diffrn_measured_fraction_theta_max 0.992
_diffrn_measurement_device_type 'Bruker--Nonius KappaCCD area-detector'
_diffrn_measurement_method '\f and \w'
_diffrn_radiation_monochromator graphite
_diffrn_radiation_source 'Bruker--Nonius FR591 rotating anode'
_diffrn_radiation_type MoK\a
_diffrn_radiation_wavelength 0.71073
_diffrn_reflns_av_R_equivalents 0.0354
_diffrn_reflns_av_sigmaI/netI 0.0294
_diffrn_reflns_limit_h_max 9
_diffrn_reflns_limit_h_min -9
_diffrn_reflns_limit_k_max 19
_diffrn_reflns_limit_k_min -20
_diffrn_reflns_limit_l_max 11
_diffrn_reflns_limit_l_min -11
_diffrn_reflns_number 13297
_diffrn_reflns_reduction_process ' ?'
_diffrn_reflns_theta_full 27.55
_diffrn_reflns_theta_max 27.55
_diffrn_reflns_theta_min 3.16
_exptl_absorpt_coefficient_mu 0.128
_exptl_absorpt_correction_type none
_exptl_absorpt_process_details none
_exptl_crystal_colour colourless
_exptl_crystal_density_diffrn 1.531
_exptl_crystal_density_method 'Not Measured'
_exptl_crystal_description plate-like
_exptl_crystal_F_000 484
_exptl_crystal_size_max 0.42
_exptl_crystal_size_mid 0.28
_exptl_crystal_size_min 0.18
_refine_diff_density_max 0.689
_refine_diff_density_min -0.696
_refine_ls_abs_structure_details 'see text'
_refine_ls_extinction_coef 0.134(10)
_refine_ls_extinction_expression FC^*^=KFC[1+0.001XFC^2^\L^3^/SIN(2\Q)]^-1/4^
_refine_ls_extinction_method SHELXL97
_refine_ls_goodness_of_fit_ref 1.147
_refine_ls_hydrogen_treatment constr
_refine_ls_matrix_type full
_refine_ls_number_parameters 297
_refine_ls_number_reflns 2378
_refine_ls_number_restraints 1
_refine_ls_restrained_S_all 1.146
_refine_ls_R_factor_all 0.0564
_refine_ls_R_factor_gt 0.0491
_refine_ls_shift/su_max 0.000
_refine_ls_shift/su_mean 0.000
_refine_ls_structure_factor_coef Fsqd
_refine_ls_weighting_details 'calc w=1/[\s^2^(Fo^2^)+(0.0752P)^2^]         where P=(Fo^2^+2Fc^2^)/3'
_refine_ls_weighting_scheme calc
_refine_ls_wR_factor_gt 0.1056
_refine_ls_wR_factor_ref 0.1103
_reflns_number_gt 2122
_reflns_number_total 2378
_reflns_threshold_expression I>2\s(I)
_cod_data_source_file ob3031.cif
_cod_data_source_block III
_cod_original_sg_symbol_H-M 'P 21'
_cod_database_code 2015963
_cod_database_fobs_code 2015963

loop_
_symmetry_equiv_pos_as_xyz
x,y,z
-x,1/2+y,-z

loop_
_atom_site_aniso_label
_atom_site_aniso_U_11
_atom_site_aniso_U_22
_atom_site_aniso_U_33
_atom_site_aniso_U_12
_atom_site_aniso_U_13
_atom_site_aniso_U_23
O1A 0.0349(11) 0.0202(10) 0.0160(9) 0.0000(8) 0.0086(8) -0.0046(7)
O2A 0.0312(10) 0.0190(10) 0.0166(8) -0.0008(8) 0.0100(8) 0.0000(8)
N1A 0.0235(10) 0.0169(11) 0.0128(9) 0.0016(9) 0.0056(8) -0.0029(8)
N2A 0.0318(12) 0.0187(12) 0.0152(10) -0.0012(10) 0.0090(9) -0.0017(9)
N3A 0.0208(10) 0.0182(12) 0.0157(10) 0.0008(9) 0.0044(8) -0.0022(8)
C2A 0.0170(12) 0.0168(13) 0.0150(11) 0.0017(10) 0.0032(10) -0.0007(9)
C4A 0.0201(12) 0.0160(13) 0.0152(12) 0.0032(10) 0.0030(10) -0.0032(9)
C5A 0.0261(13) 0.0162(13) 0.0186(12) -0.0006(11) 0.0054(10) -0.0022(10)
C6A 0.0184(11) 0.0155(13) 0.0173(12) 0.0025(10) 0.0049(10) 0.0002(10)
C7A 0.0338(15) 0.0272(16) 0.0174(12) 0.0014(12) 0.0089(11) -0.0028(11)
C8A 0.0276(13) 0.0202(14) 0.0203(12) -0.0029(12) 0.0068(11) 0.0008(11)
O1B 0.0370(11) 0.0211(11) 0.0145(9) -0.0006(9) 0.0118(8) -0.0024(7)
O2B 0.0330(10) 0.0149(10) 0.0153(8) -0.0012(8) 0.0107(8) 0.0005(7)
N1B 0.0228(10) 0.0154(11) 0.0147(9) -0.0025(9) 0.0057(8) -0.0023(9)
N2B 0.0341(13) 0.0158(11) 0.0186(10) 0.0036(10) 0.0113(10) 0.0018(9)
N3B 0.0204(10) 0.0186(12) 0.0150(9) -0.0018(9) 0.0049(8) -0.0020(8)
C2B 0.0158(11) 0.0197(13) 0.0164(12) -0.0011(10) 0.0020(10) -0.0007(10)
C4B 0.0181(12) 0.0207(14) 0.0161(12) -0.0013(10) 0.0039(10) -0.0036(10)
C5B 0.0270(14) 0.0150(13) 0.0171(12) -0.0002(11) 0.0080(11) -0.0019(9)
C6B 0.0178(12) 0.0167(14) 0.0150(11) -0.0020(10) 0.0031(10) -0.0013(10)
C7B 0.0342(15) 0.0286(16) 0.0148(12) -0.0031(12) 0.0090(11) 0.0013(11)
C8B 0.0356(15) 0.0153(13) 0.0207(12) -0.0016(11) 0.0114(12) 0.0007(10)
O3 0.0322(10) 0.0197(10) 0.0163(8) -0.0020(8) 0.0076(8) -0.0020(7)
O4 0.0404(12) 0.0174(11) 0.0192(9) -0.0040(9) 0.0106(9) -0.0029(7)
O5 0.0469(12) 0.0207(11) 0.0182(9) -0.0093(10) 0.0135(9) -0.0019(8)
O6 0.0272(10) 0.0238(10) 0.0191(9) 0.0042(8) 0.0093(8) -0.0002(8)
O7 0.0308(10) 0.0244(10) 0.0156(8) 0.0048(9) 0.0033(7) -0.0015(8)
O8 0.0357(11) 0.0171(10) 0.0145(8) 0.0049(8) 0.0057(8) -0.0017(7)
C9 0.0210(13) 0.0202(15) 0.0168(12) -0.0023(11) 0.0053(10) -0.0032(10)
C10 0.0282(13) 0.0171(13) 0.0156(11) -0.0003(10) 0.0099(11) -0.0022(10)
C11 0.0249(12) 0.0162(13) 0.0143(11) 0.0026(10) 0.0078(10) -0.0008(10)
C12 0.0206(12) 0.0158(13) 0.0179(12) -0.0031(10) 0.0065(10) -0.0026(10)

loop_
_atom_site_type_symbol
_atom_site_label
_atom_site_fract_x
_atom_site_fract_y
_atom_site_fract_z
_atom_site_U_iso_or_equiv
_atom_site_thermal_displace_type
_atom_site_calc_flag
_atom_site_refinement_flags
_atom_site_occupancy
O O1A 0.8255(3) 0.30102(12) 0.8077(2) 0.0233(6) Uani . . 1.000
O O2A 0.9013(3) 0.28021(12) 0.3002(2) 0.0216(5) Uani . . 1.000
N N1A 0.8302(3) 0.16913(14) 0.4276(2) 0.0176(6) Uani . . 1.000
N N2A 0.7712(3) 0.04769(15) 0.5515(2) 0.0214(7) Uani . . 1.000
N N3A 0.7951(3) 0.17312(15) 0.6842(2) 0.0183(6) Uani . . 1.000
C C2A 0.7990(4) 0.13015(17) 0.5558(3) 0.0165(7) Uani . . 1.000
C C4A 0.8300(3) 0.25513(17) 0.6841(3) 0.0174(7) Uani . . 1.000
C C5A 0.8723(4) 0.29968(17) 0.5611(3) 0.0204(7) Uani . . 1.000
C C6A 0.8686(4) 0.25293(16) 0.4314(3) 0.0170(7) Uani . . 1.000
C C7A 0.7670(4) 0.25969(19) 0.9324(3) 0.0257(8) Uani . . 1.000
C C8A 0.9477(4) 0.36861(18) 0.2948(3) 0.0226(8) Uani . . 1.000
O O1B 0.7584(3) -0.41862(12) -0.8001(2) 0.0233(6) Uani . . 1.000
O O2B 0.6580(3) -0.41577(11) -0.2988(2) 0.0202(5) Uani . . 1.000
N N1B 0.6495(3) -0.29710(14) -0.4353(2) 0.0175(6) Uani . . 1.000
N N2B 0.6246(3) -0.17413(14) -0.5729(3) 0.0220(7) Uani . . 1.000
N N3B 0.6941(3) -0.29419(15) -0.6915(2) 0.0180(6) Uani . . 1.000
C C2B 0.6575(3) -0.25731(17) -0.5666(3) 0.0177(7) Uani . . 1.000
C C4B 0.7212(4) -0.37671(18) -0.6810(3) 0.0184(7) Uani . . 1.000
C C5B 0.7116(4) -0.42544(17) -0.5533(3) 0.0193(8) Uani . . 1.000
C C6B 0.6748(4) -0.38140(16) -0.4309(3) 0.0167(7) Uani . . 1.000
C C7B 0.7603(4) -0.3709(2) -0.9380(3) 0.0254(8) Uani . . 1.000
C C8B 0.6900(4) -0.50529(17) -0.2811(3) 0.0231(8) Uani . . 1.000
O O3 0.7964(3) -0.04317(12) 0.2868(2) 0.0225(5) Uani . . 1.000
O O4 0.8116(3) 0.07902(12) 0.1635(2) 0.0251(6) Uani . . 1.000
O O5 0.7913(3) 0.00720(13) -0.1059(2) 0.0277(6) Uani . . 1.000
O O6 0.4496(3) -0.05678(13) -0.0305(2) 0.0228(6) Uani . . 1.000
O O7 0.5031(3) -0.11616(13) -0.3020(2) 0.0241(5) Uani . . 1.000
O O8 0.6988(3) -0.21546(13) -0.1709(2) 0.0226(6) Uani . . 1.000
C C9 0.7984(3) 0.00022(18) 0.1696(3) 0.0193(8) Uani . . 1.000
C C10 0.7918(4) -0.04866(17) 0.0184(3) 0.0195(7) Uani . . 1.000
C C11 0.6141(4) -0.10387(17) -0.0251(3) 0.0180(7) Uani . . 1.000
C C12 0.5988(3) -0.14634(17) -0.1812(3) 0.0178(7) Uani . . 1.000
H H1A 0.82550 0.14040 0.34490 0.0210 Uiso calc R 1.000
H H5A 0.90080 0.35700 0.56750 0.0240 Uiso calc R 1.000
H H21A 0.75070 0.02220 0.63060 0.0260 Uiso calc R 1.000
H H22A 0.77340 0.01950 0.46970 0.0260 Uiso calc R 1.000
H H71A 0.65640 0.22620 0.88970 0.0310 Uiso calc R 1.000
H H72A 0.73870 0.30160 1.00080 0.0310 Uiso calc R 1.000
H H73A 0.86730 0.22400 0.98940 0.0310 Uiso calc R 1.000
H H81A 0.84100 0.40220 0.30130 0.0270 Uiso calc R 1.000
H H82A 0.97890 0.38050 0.19900 0.0270 Uiso calc R 1.000
H H83A 1.05390 0.38180 0.38050 0.0270 Uiso calc R 1.000
H H5B 0.72880 -0.48370 -0.55070 0.0230 Uiso calc R 1.000
H H21B 0.59980 -0.14880 -0.49530 0.0260 Uiso calc R 1.000
H H22B 0.62820 -0.14600 -0.65450 0.0260 Uiso calc R 1.000
H H71B 0.63270 -0.35940 -0.99630 0.0300 Uiso calc R 1.000
H H72B 0.82330 -0.40300 -1.00080 0.0300 Uiso calc R 1.000
H H73B 0.82620 -0.31860 -0.90850 0.0300 Uiso calc R 1.000
H H81B 0.60190 -0.53450 -0.36350 0.0280 Uiso calc R 1.000
H H82B 0.67260 -0.52310 -0.18300 0.0280 Uiso calc R 1.000
H H83B 0.81680 -0.51800 -0.28500 0.0280 Uiso calc R 1.000
H H5 0.79360 0.05610 -0.07540 0.0330 Uiso calc R 1.000
H H6 0.42440 -0.02700 -0.10840 0.0270 Uiso calc R 1.000
H H8 0.67150 -0.23990 -0.25480 0.0270 Uiso calc R 1.000
H H10 0.90350 -0.08510 0.03590 0.0230 Uiso calc R 1.000
H H11 0.62600 -0.14790 0.05400 0.0220 Uiso calc R 1.000

loop_
_atom_type_symbol
_atom_type_description
_atom_type_scat_dispersion_real
_atom_type_scat_dispersion_imag
_atom_type_scat_source
O O 0.0106 0.0060 'International Tables Vol C Tables 4.2.6.8 and 6.1.1.4'
N N 0.0061 0.0033 'International Tables Vol C Tables 4.2.6.8 and 6.1.1.4'
H H 0.0000 0.0000 'International Tables Vol C Tables 4.2.6.8 and 6.1.1.4'
C C 0.0033 0.0016 'International Tables Vol C Tables 4.2.6.8 and 6.1.1.4'

loop_
_geom_angle_atom_site_label_1
_geom_angle_atom_site_label_2
_geom_angle_atom_site_label_3
_geom_angle
_geom_angle_publ_flag
C4A O1A C7A 117.9(2) no
C6A O2A C8A 116.3(2) no
C4B O1B C7B 117.7(2) no
C6B O2B C8B 116.7(2) no
C10 O5 H5 109.50 no
C11 O6 H6 109.48 no
C12 O8 H8 109.49 no
C2A N1A C6A 119.9(2) yes
C2A N3A C4A 116.8(2) yes
C6A N1A H1A 120.04 no
C2A N1A H1A 120.02 no
H21A N2A H22A 120.00 no
C2A N2A H21A 119.94 no
C2A N2A H22A 120.07 no
C2B N1B C6B 116.9(2) yes
C2B N3B C4B 115.4(2) yes
H21B N2B H22B 120.03 no
C2B N2B H21B 119.95 no
C2B N2B H22B 120.02 no
N1A C2A N3A 122.1(2) no
N1A C2A N2A 118.6(2) no
N2A C2A N3A 119.3(2) no
N3A C4A C5A 125.1(2) no
O1A C4A C5A 115.6(2) no
O1A C4A N3A 119.3(2) no
C4A C5A C6A 115.4(2) no
N1A C6A C5A 120.6(2) no
O2A C6A C5A 127.0(2) no
O2A C6A N1A 112.4(2) no
C6A C5A H5A 122.29 no
C4A C5A H5A 122.26 no
O1A C7A H72A 109.45 no
O1A C7A H71A 109.49 no
O1A C7A H73A 109.46 no
H71A C7A H72A 109.49 no
H71A C7A H73A 109.49 no
H72A C7A H73A 109.44 no
H82A C8A H83A 109.54 no
H81A C8A H82A 109.49 no
O2A C8A H83A 109.44 no
O2A C8A H82A 109.45 no
O2A C8A H81A 109.43 no
H81A C8A H83A 109.48 no
N1B C2B N2B 116.7(2) no
N1B C2B N3B 125.6(2) no
N2B C2B N3B 117.7(2) no
O1B C4B N3B 119.4(2) no
N3B C4B C5B 124.5(2) no
O1B C4B C5B 116.0(2) no
C4B C5B C6B 115.5(2) no
O2B C6B N1B 112.7(2) no
O2B C6B C5B 125.2(2) no
N1B C6B C5B 122.1(2) no
C4B C5B H5B 122.26 no
C6B C5B H5B 122.29 no
O1B C7B H71B 109.53 no
O1B C7B H72B 109.50 no
H72B C7B H73B 109.44 no
O1B C7B H73B 109.50 no
H71B C7B H72B 109.44 no
H71B C7B H73B 109.43 no
O2B C8B H81B 109.47 no
O2B C8B H82B 109.44 no
O2B C8B H83B 109.50 no
H82B C8B H83B 109.48 no
H81B C8B H82B 109.49 no
H81B C8B H83B 109.45 no
O3 C9 C10 116.7(2) no
O3 C9 O4 126.8(2) no
O4 C9 C10 116.5(2) no
O5 C10 C9 111.3(2) no
O5 C10 C11 109.3(2) no
C9 C10 C11 109.7(2) no
C10 C11 C12 109.7(2) no
O6 C11 C10 111.7(2) no
O6 C11 C12 110.2(2) no
O7 C12 O8 124.9(2) no
O7 C12 C11 121.5(2) no
O8 C12 C11 113.6(2) no
O5 C10 H10 108.80 no
C9 C10 H10 108.83 no
C11 C10 H10 108.83 no
O6 C11 H11 108.35 no
C10 C11 H11 108.37 no
C12 C11 H11 108.42 no

loop_
_geom_bond_atom_site_label_1
_geom_bond_atom_site_label_2
_geom_bond_distance
_geom_bond_publ_flag
O1A C4A 1.329(3) no
O1A C7A 1.450(3) no
O2A C6A 1.328(3) no
O2A C8A 1.444(3) no
O1B C7B 1.448(3) no
O1B C4B 1.341(3) no
O2B C6B 1.333(3) no
O2B C8B 1.439(3) no
O3 C9 1.255(3) yes
O4 C9 1.254(3) yes
O5 C10 1.418(3) yes
O6 C11 1.407(4) yes
O7 C12 1.219(3) yes
O8 C12 1.307(3) yes
O5 H5 0.8195 no
O6 H6 0.8200 no
O8 H8 0.8197 no
N1A C6A 1.355(3) yes
N1A C2A 1.371(3) yes
N2A C2A 1.321(4) yes
N3A C2A 1.340(3) yes
N3A C4A 1.324(4) yes
N1A H1A 0.8601 no
N2A H22A 0.8596 no
N2A H21A 0.8601 no
N1B C2B 1.345(3) yes
N1B C6B 1.347(3) yes
N2B C2B 1.338(3) yes
N3B C4B 1.321(4) yes
N3B C2B 1.347(3) yes
N2B H22B 0.8601 no
N2B H21B 0.8602 no
C4A C5A 1.406(4) no
C5A C6A 1.368(4) no
C5A H5A 0.9297 no
C7A H73A 0.9599 no
C7A H71A 0.9593 no
C7A H72A 0.9606 no
C8A H81A 0.9596 no
C8A H82A 0.9601 no
C8A H83A 0.9596 no
C4B C5B 1.394(4) no
C5B C6B 1.381(4) no
C5B H5B 0.9306 no
C7B H73B 0.9599 no
C7B H71B 0.9600 no
C7B H72B 0.9600 no
C8B H83B 0.9598 no
C8B H82B 0.9598 no
C8B H81B 0.9600 no
C9 C10 1.546(4) no
C10 C11 1.531(4) no
C11 C12 1.525(4) no
C10 H10 0.9795 no
C11 H11 0.9797 no

loop_
_geom_hbond_atom_site_label_D
_geom_hbond_atom_site_label_H
_geom_hbond_atom_site_label_A
_geom_hbond_site_symmetry_A
_geom_hbond_distance_DH
_geom_hbond_distance_HA
_geom_hbond_distance_DA
_geom_hbond_angle_DHA
_geom_hbond_publ_flag
N1A H1A O4 . 0.8600 1.8700 2.728(3) 179.00 yes
O5 H5 O4 . 0.8200 2.1300 2.629(3) 119.00 yes
O6 H6 O7 . 0.8200 2.4200 2.722(3) 103.00 yes
O6 H6 O1B 2_654 0.8200 2.2000 2.860(3) 138.00 yes
O8 H8 N1B . 0.8200 1.8200 2.631(3) 171.00 yes
N2A H21A O5 1_556 0.8600 2.3000 3.090(3) 152.00 yes
N2B H21B O7 . 0.8600 2.0900 2.935(3) 165.00 yes
N2A H22A O3 . 0.8600 1.9600 2.814(3) 176.00 yes
N2B H22B O3 1_554 0.8600 2.1900 2.878(3) 137.00 yes
C8A H81A O7 2_655 0.9600 2.5400 3.328(4) 140.00 yes
C8B H82B O6 2_645 0.9600 2.3700 3.308(3) 166.00 yes

loop_
_geom_torsion_atom_site_label_1
_geom_torsion_atom_site_label_2
_geom_torsion_atom_site_label_3
_geom_torsion_atom_site_label_4
_geom_torsion
_geom_torsion_publ_flag
C7A O1A C4A N3A -4.9(3) no
C7A O1A C4A C5A 174.9(2) no
C8A O2A C6A N1A -178.7(2) no
C8A O2A C6A C5A 0.7(4) no
C7B O1B C4B N3B -2.2(4) no
C7B O1B C4B C5B 177.0(3) no
C8B O2B C6B N1B -177.7(2) no
C8B O2B C6B C5B 3.1(4) no
C2A N1A C6A O2A 177.9(2) no
C2A N1A C6A C5A -1.5(4) no
C6A N1A C2A N3A 3.6(4) no
C6A N1A C2A N2A -176.7(3) no
C2A N3A C4A C5A -0.7(4) no
C4A N3A C2A N2A 177.8(2) no
C2A N3A C4A O1A 179.1(2) no
C4A N3A C2A N1A -2.5(4) no
C2B N1B C6B O2B -177.8(2) no
C6B N1B C2B N3B -2.1(4) no
C2B N1B C6B C5B 1.4(4) no
C6B N1B C2B N2B 177.3(2) no
C2B N3B C4B C5B 0.9(4) no
C4B N3B C2B N1B 1.0(4) no
C4B N3B C2B N2B -178.5(2) no
C2B N3B C4B O1B 180.0(2) no
O1A C4A C5A C6A -177.2(2) no
N3A C4A C5A C6A 2.6(4) no
C4A C5A C6A N1A -1.4(4) no
C4A C5A C6A O2A 179.3(3) no
O1B C4B C5B C6B 179.5(3) no
N3B C4B C5B C6B -1.4(4) no
C4B C5B C6B O2B 179.3(3) no
C4B C5B C6B N1B 0.2(4) no
O3 C9 C10 O5 178.9(2) no
O3 C9 C10 C11 57.8(3) no
O4 C9 C10 O5 -3.4(3) no
O4 C9 C10 C11 -124.5(2) no
O5 C10 C11 C12 52.9(3) no
C9 C10 C11 O6 52.7(3) no
C9 C10 C11 C12 175.2(2) no
O5 C10 C11 O6 -69.6(3) no
O6 C11 C12 O7 27.9(3) no
C10 C11 C12 O7 -95.5(3) no
C10 C11 C12 O8 83.5(3) no
O6 C11 C12 O8 -153.1(2) no

loop_
_cod_related_entry_id
_cod_related_entry_database
_cod_related_entry_code
1 ChemSpider 21180664
